data_7062998
loop_
_publ_author_name
'Govdi, Anastasia I.'
'Danilkina, Natalia A.'
'Shtyrov, Andrey A.'
'Ryazantsev, Mikhail N.'
'Kim, Mia D.'
'Kryukova, Mariya A.'
'Balova, Irina A.'

_publ_section_title
;
 Cu-catalyzed cycloaddition of aryl azides to 1-iodobuta-1,3-diynes: an
 experimental and quantum chemical study of unusual regiochemistry
;
_journal_issue 11
_journal_name_full 'New Journal of Chemistry'
_journal_page_first 4831
_journal_page_last 4845
_journal_paper_doi 10.1039/D3NJ03823H
_journal_volume 48
_journal_year 2024
_chemical_formula_moiety 'C54 H45 Cu I P3, C2 H3 N'
_chemical_formula_sum 'C56 H48 Cu I N P3'
_chemical_formula_weight 1018.30
_space_group_crystal_system orthorhombic
_space_group_IT_number 33
_space_group_name_Hall 'P 2c -2n'
_space_group_name_H-M_alt 'P n a 21'
_atom_sites_solution_hydrogens geom
_atom_sites_solution_primary dual
_audit_creation_date 2023-02-06
_audit_creation_method
;
Olex2 1.5
(compiled 2022.04.07 svn.rca3783a0 for OlexSys, GUI svn.r6498)
;
_audit_update_record
;
2023-02-07 deposited with the CCDC.	2024-01-29 downloaded from the CCDC.
;
_cell_angle_alpha 90
_cell_angle_beta 90
_cell_angle_gamma 90
_cell_formula_units_Z 4
_cell_length_a 18.5498(2)
_cell_length_b 20.2300(2)
_cell_length_c 12.7711(2)
_cell_measurement_reflns_used 21072
_cell_measurement_temperature 100.00(10)
_cell_measurement_theta_max 34.5460
_cell_measurement_theta_min 2.7960
_cell_volume 4792.51(10)
_computing_cell_refinement
;
CrysAlisPro, Agilent Technologies,
Version 1.171.36.32 (release 02-08-2013 CrysAlis171 .NET)
(compiled Aug  2 2013,16:46:58)
;
_computing_data_collection
;
CrysAlisPro, Agilent Technologies,
Version 1.171.36.32 (release 02-08-2013 CrysAlis171 .NET)
(compiled Aug  2 2013,16:46:58)
;
_computing_data_reduction
;
CrysAlisPro, Agilent Technologies,
Version 1.171.36.32 (release 02-08-2013 CrysAlis171 .NET)
(compiled Aug  2 2013,16:46:58)
;
_computing_molecular_graphics 'Olex2 1.5 (Dolomanov et al., 2009)'
_computing_publication_material 'Olex2 1.5 (Dolomanov et al., 2009)'
_computing_structure_refinement 'SHELXL 2018/3 (Sheldrick, 2015)'
_computing_structure_solution 'SHELXT 2018/2 (Sheldrick, 2018)'
_diffrn_ambient_temperature 100.00
_diffrn_detector_area_resol_mean 16.2096
_diffrn_measured_fraction_theta_full 0.998
_diffrn_measured_fraction_theta_max 0.937
_diffrn_measurement_details
;
#__ type_ start__ end____ width___ exp.time_
  1 omega  -52.00   27.00   1.0000   52.0000
omega____ theta____ kappa____ phi______ frames
    -      -31.2658   57.0000  120.0000 79

#__ type_ start__ end____ width___ exp.time_
  2 omega   -1.00   38.00   1.0000   52.0000
omega____ theta____ kappa____ phi______ frames
    -      -31.2658   57.0000  -30.0000 39

#__ type_ start__ end____ width___ exp.time_
  3 omega  -40.00   37.00   1.0000   52.0000
omega____ theta____ kappa____ phi______ frames
    -      -31.2658   57.0000 -150.0000 77

#__ type_ start__ end____ width___ exp.time_
  4 omega   14.00   39.00   1.0000   52.0000
omega____ theta____ kappa____ phi______ frames
    -      -31.2658   77.0000    0.0000 25

#__ type_ start__ end____ width___ exp.time_
  5 omega   40.00   67.00   1.0000   52.0000
omega____ theta____ kappa____ phi______ frames
    -       32.3596   77.0000   90.0000 27

#__ type_ start__ end____ width___ exp.time_
  6 omega   33.00   90.00   1.0000   52.0000
omega____ theta____ kappa____ phi______ frames
    -       32.3596   77.0000  -90.0000 57

#__ type_ start__ end____ width___ exp.time_
  7 omega    4.00   33.00   1.0000   52.0000
omega____ theta____ kappa____ phi______ frames
    -       32.3596   77.0000   90.0000 29
;
_diffrn_measurement_device_type 'Xcalibur, Eos'
_diffrn_measurement_method '\w scans'
_diffrn_orient_matrix_UB_11 -0.0193276000
_diffrn_orient_matrix_UB_12 0.0224081000
_diffrn_orient_matrix_UB_13 -0.0322194000
_diffrn_orient_matrix_UB_21 -0.0226684000
_diffrn_orient_matrix_UB_22 -0.0261302000
_diffrn_orient_matrix_UB_23 -0.0168664000
_diffrn_orient_matrix_UB_31 -0.0239536000
_diffrn_orient_matrix_UB_32 0.0066837000
_diffrn_orient_matrix_UB_33 0.0419916000
_diffrn_radiation_monochromator graphite
_diffrn_radiation_type 'Mo K\a'
_diffrn_radiation_wavelength 0.71073
_diffrn_reflns_av_R_equivalents 0.0300
_diffrn_reflns_av_unetI/netI 0.0373
_diffrn_reflns_Laue_measured_fraction_full 0.998
_diffrn_reflns_Laue_measured_fraction_max 0.937
_diffrn_reflns_limit_h_max 29
_diffrn_reflns_limit_h_min -28
_diffrn_reflns_limit_k_max 31
_diffrn_reflns_limit_k_min -31
_diffrn_reflns_limit_l_max 20
_diffrn_reflns_limit_l_min -18
_diffrn_reflns_number 44915
_diffrn_reflns_point_group_measured_fraction_full 0.931
_diffrn_reflns_point_group_measured_fraction_max 0.835
_diffrn_reflns_theta_full 25.242
_diffrn_reflns_theta_max 34.888
_diffrn_reflns_theta_min 2.714
_diffrn_source 'Enhance (Mo) X-ray Source'
_exptl_absorpt_coefficient_mu 1.238
_exptl_absorpt_correction_T_max 1.00000
_exptl_absorpt_correction_T_min 0.96457
_exptl_absorpt_correction_type multi-scan
_exptl_absorpt_process_details
;
CrysAlisPro, Agilent Technologies,
Version 1.171.36.32 (release 02-08-2013 CrysAlis171 .NET)
(compiled Aug  2 2013,16:46:58)
Empirical absorption correction using spherical harmonics,
 implemented in SCALE3 ABSPACK scaling algorithm.
;
_exptl_crystal_colour 'clear colourless'
_exptl_crystal_colour_lustre clear
_exptl_crystal_colour_primary colourless
_exptl_crystal_density_diffrn 1.411
_exptl_crystal_description plate
_exptl_crystal_F_000 2072
_exptl_crystal_preparation plate
_exptl_crystal_recrystallization_method plate
_exptl_crystal_size_max 0.22
_exptl_crystal_size_mid 0.18
_exptl_crystal_size_min 0.16
_refine_diff_density_max 0.536
_refine_diff_density_min -0.435
_refine_diff_density_rms 0.072
_refine_ls_abs_structure_details
;
 Flack x determined using 6058 quotients [(I+)-(I-)]/[(I+)+(I-)]
 (Parsons, Flack and Wagner, Acta Cryst. B69 (2013) 249-259).
;
_refine_ls_abs_structure_Flack -0.020(4)
_refine_ls_extinction_method none
_refine_ls_goodness_of_fit_ref 1.038
_refine_ls_hydrogen_treatment constr
_refine_ls_matrix_type full
_refine_ls_number_parameters 560
_refine_ls_number_reflns 17488
_refine_ls_number_restraints 1
_refine_ls_restrained_S_all 1.038
_refine_ls_R_factor_all 0.0329
_refine_ls_R_factor_gt 0.0262
_refine_ls_shift/su_max 0.003
_refine_ls_shift/su_mean 0.000
_refine_ls_structure_factor_coef Fsqd
_refine_ls_weighting_details 'w=1/[\s^2^(Fo^2^)+(0.0189P)^2^+0.7176P] where P=(Fo^2^+2Fc^2^)/3'
_refine_ls_weighting_scheme calc
_refine_ls_wR_factor_gt 0.0511
_refine_ls_wR_factor_ref 0.0537
_reflns_Friedel_coverage 0.720
_reflns_Friedel_fraction_full 0.856
_reflns_Friedel_fraction_max 0.725
_reflns_number_gt 15831
_reflns_number_total 17488
_reflns_threshold_expression 'I > 2\s(I)'
_cod_data_source_file d3nj03823h3.cif
_cod_data_source_block 15397_dna_120fl
_cod_depositor_comments 'Adding full bibliography for 7062994--7063002.cif.'
_cod_original_cell_volume 4792.52(10)
_cod_database_code 7062998
_shelx_shelxl_version_number 2018/3
_chemical_oxdiff_formula 'C54 H45 Cu2 I2 P3'
_shelx_space_group_comment
;
The symmetry employed for this shelxl refinement is uniquely defined
by the following loop, which should always be used as a source of
symmetry information in preference to the above space-group names.
They are only intended as comments.
;
_shelx_estimated_absorpt_t_max 0.827
_shelx_estimated_absorpt_t_min 0.772
_olex2_refinement_description
;
1.a Aromatic/amide H refined with riding coordinates:
 C44(H44), C3(H3), C36(H36), C2(H2), C20(H20), C27(H27), C38(H38), C10(H10),
 C8(H8), C54(H54), C17(H17), C50(H50), C12(H12), C35(H35), C4(H4), C53(H53),
 C26(H26), C34(H34), C42(H42), C28(H28), C48(H48), C14(H14), C51(H51), C45(H45),
  C24(H24), C30(H30), C9(H9), C52(H52), C11(H11), C46(H46), C29(H29), C18(H18),
 C6(H6), C41(H41), C5(H5), C47(H47), C39(H39), C21(H21), C40(H40), C32(H32),
 C22(H22), C15(H15), C33(H33), C16(H16), C23(H23)
1.b Idealised Me refined as rotating group:
 C2S(H2SA,H2SB,H2SC)
;
_olex2_date_sample_data_collection 2020-01-30
_olex2_exptl_crystal_mounting_method plate
_olex2_submission_special_instructions 'No special instructions were received'

loop_
_space_group_symop_operation_xyz
'x, y, z'
'-x, -y, z+1/2'
'x+1/2, -y+1/2, z'
'-x+1/2, y+1/2, z+1/2'

loop_
_atom_site_label
_atom_site_type_symbol
_atom_site_fract_x
_atom_site_fract_y
_atom_site_fract_z
_atom_site_U_iso_or_equiv
_atom_site_adp_type
_atom_site_occupancy
_atom_site_site_symmetry_order
_atom_site_calc_flag
_atom_site_refinement_flags_posn
_atom_site_refinement_flags_adp
_atom_site_refinement_flags_occupancy
_atom_site_disorder_assembly
_atom_site_disorder_group
I1 I 0.28287(2) 0.26663(2) 0.67963(2) 0.01402(3) Uani 1 1 d . . . . .
Cu1 Cu 0.25918(2) 0.39751(2) 0.68413(3) 0.00984(4) Uani 1 1 d . . . . .
P2 P 0.16321(3) 0.42877(3) 0.79252(5) 0.01131(10) Uani 1 1 d . . . . .
P3 P 0.24074(3) 0.41291(3) 0.50530(5) 0.01057(9) Uani 1 1 d . . . . .
P1 P 0.36556(3) 0.44236(3) 0.75238(4) 0.01047(10) Uani 1 1 d . . . . .
C19 C 0.15170(12) 0.38708(11) 0.91891(19) 0.0141(4) Uani 1 1 d . . . . .
C44 C 0.16257(12) 0.30005(12) 0.44565(19) 0.0160(4) Uani 1 1 d . . . . .
H44 H 0.202021 0.275880 0.473658 0.019 Uiso 1 1 calc R U . . .
C37 C 0.31930(12) 0.38772(12) 0.42750(18) 0.0138(4) Uani 1 1 d . . . . .
C1 C 0.45180(11) 0.39805(10) 0.74172(18) 0.0139(4) Uani 1 1 d . . . . .
C49 C 0.23051(11) 0.49773(11) 0.45813(18) 0.0129(4) Uani 1 1 d . . . . .
C3 C 0.53050(13) 0.32159(12) 0.6514(2) 0.0246(6) Uani 1 1 d . . . . .
H3 H 0.538573 0.291389 0.595678 0.029 Uiso 1 1 calc R U . . .
C36 C 0.06096(11) 0.36658(11) 0.6681(2) 0.0162(4) Uani 1 1 d . . . . .
H36 H 0.100325 0.339797 0.646559 0.019 Uiso 1 1 calc R U . . .
C2 C 0.46304(12) 0.35265(10) 0.6616(2) 0.0190(5) Uani 1 1 d . . . . .
H2 H 0.425275 0.342648 0.613933 0.023 Uiso 1 1 calc R U . . .
C7 C 0.36005(11) 0.45309(11) 0.89451(18) 0.0129(4) Uani 1 1 d . . . . .
C43 C 0.16425(12) 0.36937(11) 0.44566(18) 0.0129(4) Uani 1 1 d . . . . .
C20 C 0.18220(13) 0.32471(12) 0.9328(2) 0.0178(4) Uani 1 1 d . . . . .
H20 H 0.207813 0.304605 0.876771 0.021 Uiso 1 1 calc R U . . .
C25 C 0.16593(11) 0.51635(10) 0.83094(18) 0.0129(4) Uani 1 1 d . . . . .
C27 C 0.20854(13) 0.60238(12) 0.9481(2) 0.0193(5) Uani 1 1 d . . . . .
H27 H 0.232866 0.614916 1.010445 0.023 Uiso 1 1 calc R U . . .
C38 C 0.38213(13) 0.42324(14) 0.4479(2) 0.0235(5) Uani 1 1 d . . . . .
H38 H 0.381181 0.458258 0.497417 0.028 Uiso 1 1 calc R U . . .
C10 C 0.35113(13) 0.45794(14) 1.1133(2) 0.0219(5) Uani 1 1 d . . . . .
H10 H 0.348218 0.459505 1.187514 0.026 Uiso 1 1 calc R U . . .
C8 C 0.34076(12) 0.39729(12) 0.9522(2) 0.0167(5) Uani 1 1 d . . . . .
H8 H 0.330713 0.357053 0.916762 0.020 Uiso 1 1 calc R U . . .
C54 C 0.21894(13) 0.54720(11) 0.5306(2) 0.0189(5) Uani 1 1 d . . . . .
H54 H 0.215427 0.536255 0.602774 0.023 Uiso 1 1 calc R U . . .
C17 C 0.35627(10) 0.63947(10) 0.6780(3) 0.0180(4) Uani 1 1 d . . . . .
H17 H 0.324675 0.675366 0.691903 0.022 Uiso 1 1 calc R U . . .
C50 C 0.23643(13) 0.51441(12) 0.3521(2) 0.0191(4) Uani 1 1 d . . . . .
H50 H 0.244173 0.480848 0.301267 0.023 Uiso 1 1 calc R U . . .
C13 C 0.38914(11) 0.52442(10) 0.70298(16) 0.0127(4) Uani 1 1 d . . . . .
C12 C 0.37506(11) 0.51184(11) 0.94836(19) 0.0154(4) Uani 1 1 d . . . . .
H12 H 0.388375 0.550351 0.910438 0.019 Uiso 1 1 calc R U . . .
C35 C -0.00813(13) 0.35387(13) 0.6295(2) 0.0215(5) Uani 1 1 d . . . . .
H35 H -0.015697 0.318245 0.582271 0.026 Uiso 1 1 calc R U . . .
C31 C 0.07234(11) 0.41820(11) 0.73792(18) 0.0137(4) Uani 1 1 d . . . . .
C4 C 0.58520(13) 0.33474(13) 0.7221(2) 0.0274(6) Uani 1 1 d . . . . .
H4 H 0.630430 0.313126 0.715332 0.033 Uiso 1 1 calc R U . . .
C53 C 0.21228(14) 0.61343(12) 0.4994(3) 0.0268(6) Uani 1 1 d . . . . .
H53 H 0.203599 0.647009 0.549823 0.032 Uiso 1 1 calc R U . . .
C26 C 0.20195(11) 0.53565(11) 0.92226(19) 0.0155(4) Uani 1 1 d . . . . .
H26 H 0.222095 0.503025 0.967047 0.019 Uiso 1 1 calc R U . . .
C34 C -0.06552(12) 0.39305(12) 0.6598(2) 0.0240(6) Uani 1 1 d . . . . .
H34 H -0.112379 0.384595 0.632962 0.029 Uiso 1 1 calc R U . . .
C42 C 0.32058(14) 0.33813(11) 0.3526(2) 0.0199(5) Uani 1 1 d . . . . .
H42 H 0.277791 0.314444 0.336355 0.024 Uiso 1 1 calc R U . . .
C28 C 0.17968(13) 0.65054(12) 0.8830(2) 0.0229(5) Uani 1 1 d . . . . .
H28 H 0.183877 0.695932 0.901058 0.028 Uiso 1 1 calc R U . . .
C48 C 0.10485(12) 0.40380(12) 0.4075(2) 0.0164(4) Uani 1 1 d . . . . .
H48 H 0.104845 0.450753 0.408275 0.020 Uiso 1 1 calc R U . . .
C14 C 0.45009(11) 0.53508(11) 0.64136(18) 0.0148(4) Uani 1 1 d . . . . .
H14 H 0.482864 0.499789 0.629418 0.018 Uiso 1 1 calc R U . . .
C51 C 0.23096(13) 0.58028(13) 0.3211(2) 0.0234(5) Uani 1 1 d . . . . .
H51 H 0.235818 0.591668 0.249230 0.028 Uiso 1 1 calc R U . . .
C45 C 0.10325(14) 0.26640(12) 0.4047(2) 0.0198(5) Uani 1 1 d . . . . .
H45 H 0.102958 0.219442 0.403680 0.024 Uiso 1 1 calc R U . . .
C24 C 0.11163(14) 0.41451(12) 1.0005(2) 0.0225(5) Uani 1 1 d . . . . .
H24 H 0.088752 0.456111 0.991224 0.027 Uiso 1 1 calc R U . . .
C30 C 0.13748(11) 0.56556(11) 0.7660(2) 0.0167(4) Uani 1 1 d . . . . .
H30 H 0.112909 0.553331 0.703667 0.020 Uiso 1 1 calc R U . . .
C9 C 0.33599(13) 0.39959(13) 1.0606(2) 0.0214(5) Uani 1 1 d . . . . .
H9 H 0.322367 0.361238 1.098661 0.026 Uiso 1 1 calc R U . . .
C52 C 0.21843(14) 0.62927(14) 0.3950(2) 0.0265(6) Uani 1 1 d . . . . .
H52 H 0.214075 0.674021 0.373329 0.032 Uiso 1 1 calc R U . . .
C11 C 0.37056(12) 0.51411(13) 1.0573(2) 0.0199(5) Uani 1 1 d . . . . .
H11 H 0.380785 0.554118 1.093271 0.024 Uiso 1 1 calc R U . . .
C46 C 0.04467(13) 0.30119(13) 0.3655(2) 0.0230(5) Uani 1 1 d . . . . .
H46 H 0.004512 0.278205 0.337117 0.028 Uiso 1 1 calc R U . . .
C29 C 0.14462(13) 0.63219(12) 0.7913(2) 0.0216(5) Uani 1 1 d . . . . .
H29 H 0.125562 0.665063 0.745973 0.026 Uiso 1 1 calc R U . . .
C18 C 0.34197(11) 0.57776(11) 0.72038(19) 0.0152(4) Uani 1 1 d . . . . .
H18 H 0.299900 0.571424 0.761591 0.018 Uiso 1 1 calc R U . . .
C6 C 0.50800(12) 0.41107(13) 0.8120(2) 0.0195(5) Uani 1 1 d . . . . .
H6 H 0.500844 0.442038 0.866952 0.023 Uiso 1 1 calc R U . . .
C41 C 0.38515(16) 0.32303(13) 0.3008(2) 0.0267(6) Uani 1 1 d . . . . .
H41 H 0.386059 0.288963 0.249668 0.032 Uiso 1 1 calc R U . . .
C5 C 0.57409(13) 0.37926(14) 0.8025(2) 0.0260(6) Uani 1 1 d . . . . .
H5 H 0.611572 0.388148 0.851144 0.031 Uiso 1 1 calc R U . . .
C47 C 0.04516(13) 0.36970(13) 0.3681(2) 0.0220(5) Uani 1 1 d . . . . .
H47 H 0.004670 0.393650 0.342870 0.026 Uiso 1 1 calc R U . . .
C39 C 0.44592(14) 0.40818(16) 0.3969(3) 0.0319(6) Uani 1 1 d . . . . .
H39 H 0.488480 0.432539 0.411837 0.038 Uiso 1 1 calc R U . . .
C21 C 0.17551(15) 0.29165(13) 1.0276(2) 0.0248(5) Uani 1 1 d . . . . .
H21 H 0.196839 0.249311 1.036421 0.030 Uiso 1 1 calc R U . . .
C40 C 0.44751(14) 0.35747(15) 0.3239(2) 0.0297(6) Uani 1 1 d . . . . .
H40 H 0.491402 0.346398 0.289840 0.036 Uiso 1 1 calc R U . . .
C32 C 0.01380(12) 0.45689(12) 0.7693(2) 0.0220(5) Uani 1 1 d . . . . .
H32 H 0.020764 0.491743 0.818160 0.026 Uiso 1 1 calc R U . . .
N1S N 0.4211(2) 0.23258(15) 0.0757(3) 0.0551(9) Uani 1 1 d . . . . .
C22 C 0.13779(16) 0.32036(14) 1.1094(2) 0.0287(6) Uani 1 1 d . . . . .
H22 H 0.134384 0.298398 1.174989 0.034 Uiso 1 1 calc R U . . .
C15 C 0.46356(12) 0.59676(12) 0.5971(2) 0.0181(4) Uani 1 1 d . . . . .
H15 H 0.504953 0.603013 0.554411 0.022 Uiso 1 1 calc R U . . .
C33 C -0.05472(13) 0.44452(13) 0.7293(2) 0.0276(6) Uani 1 1 d . . . . .
H33 H -0.094169 0.471540 0.749740 0.033 Uiso 1 1 calc R U . . .
C1S C 0.44243(17) 0.22801(14) -0.0072(3) 0.0316(6) Uani 1 1 d . . . . .
C16 C 0.41683(12) 0.64915(12) 0.6150(2) 0.0190(5) Uani 1 1 d . . . . .
H16 H 0.425984 0.691191 0.584632 0.023 Uiso 1 1 calc R U . . .
C2S C 0.46908(18) 0.22140(17) -0.1140(3) 0.0365(7) Uani 1 1 d . . . . .
H2SA H 0.428419 0.222756 -0.162913 0.055 Uiso 1 1 calc R U . . .
H2SB H 0.494488 0.179181 -0.121332 0.055 Uiso 1 1 calc R U . . .
H2SC H 0.502256 0.257800 -0.129464 0.055 Uiso 1 1 calc R U . . .
C23 C 0.10499(16) 0.38136(13) 1.0952(2) 0.0285(6) Uani 1 1 d . . . . .
H23 H 0.077867 0.400524 1.150505 0.034 Uiso 1 1 calc R U . . .

loop_
_atom_site_aniso_label
_atom_site_aniso_U_11
_atom_site_aniso_U_22
_atom_site_aniso_U_33
_atom_site_aniso_U_23
_atom_site_aniso_U_13
_atom_site_aniso_U_12
I1 0.01692(5) 0.00955(5) 0.01559(6) 0.00171(7) 0.00074(7) 0.00068(4)
Cu1 0.00956(8) 0.00994(9) 0.01001(10) 0.00069(12) 0.00058(12) -0.00023(7)
P2 0.0098(2) 0.0114(2) 0.0127(3) 0.00085(19) 0.00234(18) 0.00022(18)
P3 0.0109(2) 0.0112(2) 0.0095(2) 0.00098(19) 0.00003(19) -0.00058(18)
P1 0.0089(2) 0.0108(2) 0.0117(3) -0.00006(19) 0.00020(18) 0.00039(17)
C19 0.0150(10) 0.0137(10) 0.0135(11) 0.0030(8) 0.0029(8) -0.0035(8)
C44 0.0187(10) 0.0161(10) 0.0133(11) 0.0020(8) -0.0006(8) -0.0014(8)
C37 0.0130(9) 0.0169(10) 0.0115(10) 0.0026(8) 0.0017(8) 0.0024(8)
C1 0.0131(9) 0.0120(9) 0.0165(11) 0.0023(8) 0.0017(8) 0.0017(7)
C49 0.0106(8) 0.0136(9) 0.0143(10) 0.0041(8) -0.0014(7) -0.0016(7)
C3 0.0227(11) 0.0162(10) 0.0348(16) 0.0008(9) 0.0144(10) 0.0045(8)
C36 0.0142(8) 0.0204(9) 0.0140(13) -0.0036(9) 0.0018(8) 0.0011(7)
C2 0.0182(9) 0.0155(9) 0.0232(15) -0.0019(8) 0.0075(8) -0.0004(7)
C7 0.0091(8) 0.0161(9) 0.0136(10) -0.0001(8) -0.0004(7) 0.0003(7)
C43 0.0131(9) 0.0151(10) 0.0106(10) 0.0016(8) -0.0008(7) -0.0024(8)
C20 0.0202(11) 0.0155(10) 0.0176(12) 0.0014(8) 0.0051(9) -0.0006(8)
C25 0.0100(8) 0.0138(9) 0.0148(10) 0.0014(8) 0.0037(7) 0.0003(7)
C27 0.0179(10) 0.0178(11) 0.0222(13) -0.0055(9) 0.0040(9) -0.0023(8)
C38 0.0144(10) 0.0334(14) 0.0228(13) -0.0013(11) 0.0025(9) -0.0049(10)
C10 0.0178(10) 0.0365(14) 0.0113(11) -0.0028(10) -0.0003(8) 0.0040(10)
C8 0.0142(10) 0.0180(11) 0.0178(12) 0.0010(9) -0.0011(8) -0.0008(8)
C54 0.0238(11) 0.0137(10) 0.0192(12) 0.0035(8) -0.0011(9) 0.0000(8)
C17 0.0160(8) 0.0151(8) 0.0230(11) 0.0039(12) -0.0007(11) 0.0025(6)
C50 0.0177(10) 0.0235(11) 0.0160(11) 0.0064(9) 0.0020(8) 0.0011(8)
C13 0.0132(8) 0.0116(8) 0.0132(12) 0.0008(7) -0.0014(7) -0.0014(7)
C12 0.0119(9) 0.0171(10) 0.0172(11) -0.0027(8) -0.0020(8) 0.0005(7)
C35 0.0189(10) 0.0270(12) 0.0185(12) -0.0037(10) -0.0014(9) -0.0031(9)
C31 0.0100(8) 0.0150(9) 0.0161(11) 0.0003(8) 0.0022(7) -0.0013(7)
C4 0.0149(10) 0.0269(13) 0.0404(16) 0.0135(11) 0.0112(10) 0.0092(9)
C53 0.0335(14) 0.0134(10) 0.0334(16) 0.0032(10) -0.0050(12) 0.0022(9)
C26 0.0134(9) 0.0149(10) 0.0181(11) -0.0002(8) 0.0024(8) -0.0005(7)
C34 0.0146(9) 0.0282(12) 0.0291(17) 0.0009(10) -0.0051(9) -0.0030(8)
C42 0.0271(12) 0.0148(10) 0.0177(11) 0.0014(9) 0.0047(9) 0.0031(9)
C28 0.0205(11) 0.0128(10) 0.0355(15) -0.0027(10) 0.0055(10) -0.0018(8)
C48 0.0153(9) 0.0180(10) 0.0160(11) 0.0028(9) -0.0026(8) -0.0031(8)
C14 0.0131(9) 0.0156(9) 0.0158(10) -0.0004(8) 0.0022(7) -0.0008(7)
C51 0.0187(10) 0.0282(13) 0.0233(13) 0.0159(10) -0.0018(9) -0.0042(9)
C45 0.0258(11) 0.0169(10) 0.0167(11) 0.0009(9) -0.0006(9) -0.0075(9)
C24 0.0289(12) 0.0171(11) 0.0214(13) 0.0006(10) 0.0128(11) 0.0003(9)
C30 0.0129(9) 0.0158(10) 0.0212(12) 0.0018(9) 0.0009(8) 0.0007(7)
C9 0.0204(11) 0.0281(12) 0.0156(12) 0.0051(10) 0.0008(9) -0.0003(9)
C52 0.0246(12) 0.0175(12) 0.0373(17) 0.0131(11) -0.0089(11) -0.0020(9)
C11 0.0153(10) 0.0262(12) 0.0182(12) -0.0080(9) -0.0032(8) 0.0025(9)
C46 0.0218(11) 0.0268(12) 0.0203(13) 0.0021(10) -0.0060(9) -0.0118(9)
C29 0.0189(10) 0.0129(10) 0.0330(15) 0.0048(10) 0.0028(10) 0.0025(8)
C18 0.0111(9) 0.0162(10) 0.0183(11) 0.0017(8) 0.0020(7) 0.0009(7)
C6 0.0130(9) 0.0250(12) 0.0206(12) 0.0008(9) -0.0006(8) 0.0041(8)
C41 0.0372(14) 0.0210(12) 0.0219(13) 0.0055(10) 0.0142(11) 0.0117(10)
C5 0.0134(10) 0.0351(14) 0.0295(15) 0.0089(11) -0.0003(9) 0.0052(9)
C47 0.0168(10) 0.0252(12) 0.0239(13) 0.0061(10) -0.0064(9) -0.0041(9)
C39 0.0157(11) 0.0464(17) 0.0335(16) 0.0092(14) 0.0074(10) -0.0018(11)
C21 0.0316(13) 0.0204(11) 0.0226(13) 0.0087(10) 0.0056(10) 0.0013(10)
C40 0.0244(12) 0.0364(15) 0.0283(15) 0.0163(12) 0.0145(11) 0.0145(11)
C32 0.0141(10) 0.0188(11) 0.0333(15) -0.0082(10) 0.0029(9) 0.0010(8)
N1S 0.084(2) 0.0415(17) 0.0397(18) -0.0162(14) 0.0279(17) -0.0204(16)
C22 0.0429(16) 0.0254(13) 0.0177(13) 0.0065(10) 0.0102(11) -0.0038(11)
C15 0.0169(10) 0.0211(11) 0.0163(11) 0.0023(9) 0.0019(8) -0.0046(8)
C33 0.0124(10) 0.0246(12) 0.0457(18) -0.0064(12) 0.0007(10) 0.0017(9)
C1S 0.0397(16) 0.0223(13) 0.0329(17) -0.0058(11) 0.0107(13) -0.0073(11)
C16 0.0199(11) 0.0163(10) 0.0209(12) 0.0057(9) -0.0018(9) -0.0030(8)
C2S 0.0426(17) 0.0387(17) 0.0280(16) 0.0018(13) 0.0136(13) -0.0012(13)
C23 0.0436(16) 0.0223(13) 0.0196(13) 0.0014(10) 0.0158(12) -0.0020(11)

loop_
_atom_type_symbol
_atom_type_description
_atom_type_scat_dispersion_real
_atom_type_scat_dispersion_imag
_atom_type_scat_source
C C 0.0033 0.0016 'International Tables Vol C Tables 4.2.6.8 and 6.1.1.4'
H H 0.0000 0.0000 'International Tables Vol C Tables 4.2.6.8 and 6.1.1.4'
Cu Cu 0.3201 1.2651 'International Tables Vol C Tables 4.2.6.8 and 6.1.1.4'
I I -0.4742 1.8119 'International Tables Vol C Tables 4.2.6.8 and 6.1.1.4'
N N 0.0061 0.0033 'International Tables Vol C Tables 4.2.6.8 and 6.1.1.4'
P P 0.1023 0.0942 'International Tables Vol C Tables 4.2.6.8 and 6.1.1.4'

loop_
_geom_angle_atom_site_label_1
_geom_angle_atom_site_label_2
_geom_angle_atom_site_label_3
_geom_angle
_geom_angle_site_symmetry_1
_geom_angle_site_symmetry_3
_geom_angle_publ_flag
P2 Cu1 I1 113.793(17) . . ?
P3 Cu1 I1 97.753(17) . . ?
P3 Cu1 P2 115.57(2) . . ?
P3 Cu1 P1 115.91(2) . . ?
P1 Cu1 I1 104.616(16) . . ?
P1 Cu1 P2 108.43(2) . . ?
C19 P2 Cu1 118.99(8) . . ?
C19 P2 C25 102.20(11) . . ?
C19 P2 C31 100.01(10) . . ?
C25 P2 Cu1 113.39(7) . . ?
C31 P2 Cu1 116.22(8) . . ?
C31 P2 C25 103.80(10) . . ?
C37 P3 Cu1 112.13(8) . . ?
C49 P3 Cu1 117.62(8) . . ?
C49 P3 C37 99.47(10) . . ?
C49 P3 C43 103.49(10) . . ?
C43 P3 Cu1 117.13(8) . . ?
C43 P3 C37 104.82(11) . . ?
C1 P1 Cu1 121.13(7) . . ?
C7 P1 Cu1 111.60(7) . . ?
C7 P1 C1 100.36(10) . . ?
C13 P1 Cu1 115.16(7) . . ?
C13 P1 C1 102.06(10) . . ?
C13 P1 C7 104.34(10) . . ?
C20 C19 P2 118.73(18) . . ?
C20 C19 C24 118.8(2) . . ?
C24 C19 P2 122.46(18) . . ?
C43 C44 H44 119.8 . . ?
C45 C44 H44 119.8 . . ?
C45 C44 C43 120.3(2) . . ?
C38 C37 P3 114.81(19) . . ?
C42 C37 P3 126.01(18) . . ?
C42 C37 C38 119.2(2) . . ?
C2 C1 P1 120.46(17) . . ?
C2 C1 C6 118.9(2) . . ?
C6 C1 P1 120.56(17) . . ?
C54 C49 P3 118.40(18) . . ?
C54 C49 C50 119.1(2) . . ?
C50 C49 P3 122.46(18) . . ?
C2 C3 H3 119.8 . . ?
C4 C3 H3 119.8 . . ?
C4 C3 C2 120.4(2) . . ?
C35 C36 H36 119.9 . . ?
C31 C36 H36 119.9 . . ?
C31 C36 C35 120.3(2) . . ?
C1 C2 C3 119.8(2) . . ?
C1 C2 H2 120.1 . . ?
C3 C2 H2 120.1 . . ?
C8 C7 P1 116.25(17) . . ?
C8 C7 C12 118.6(2) . . ?
C12 C7 P1 125.18(17) . . ?
C44 C43 P3 119.79(17) . . ?
C48 C43 P3 121.15(18) . . ?
C48 C43 C44 118.9(2) . . ?
C19 C20 H20 119.7 . . ?
C21 C20 C19 120.7(2) . . ?
C21 C20 H20 119.7 . . ?
C26 C25 P2 120.28(17) . . ?
C30 C25 P2 121.12(18) . . ?
C30 C25 C26 118.4(2) . . ?
C26 C27 H27 119.9 . . ?
C28 C27 H27 119.9 . . ?
C28 C27 C26 120.3(2) . . ?
C37 C38 H38 119.6 . . ?
C39 C38 C37 120.9(3) . . ?
C39 C38 H38 119.6 . . ?
C9 C10 H10 120.1 . . ?
C9 C10 C11 119.9(2) . . ?
C11 C10 H10 120.1 . . ?
C7 C8 H8 119.5 . . ?
C9 C8 C7 121.1(2) . . ?
C9 C8 H8 119.5 . . ?
C49 C54 H54 119.5 . . ?
C49 C54 C53 121.0(3) . . ?
C53 C54 H54 119.5 . . ?
C18 C17 H17 119.8 . . ?
C18 C17 C16 120.37(19) . . ?
C16 C17 H17 119.8 . . ?
C49 C50 H50 120.0 . . ?
C51 C50 C49 120.0(2) . . ?
C51 C50 H50 120.0 . . ?
C14 C13 P1 121.93(16) . . ?
C14 C13 C18 118.36(19) . . ?
C18 C13 P1 119.53(16) . . ?
C7 C12 H12 119.8 . . ?
C11 C12 C7 120.4(2) . . ?
C11 C12 H12 119.8 . . ?
C36 C35 H35 119.9 . . ?
C34 C35 C36 120.1(2) . . ?
C34 C35 H35 119.9 . . ?
C36 C31 P2 118.07(16) . . ?
C36 C31 C32 119.2(2) . . ?
C32 C31 P2 122.61(18) . . ?
C3 C4 H4 120.0 . . ?
C5 C4 C3 120.0(2) . . ?
C5 C4 H4 120.0 . . ?
C54 C53 H53 120.3 . . ?
C52 C53 C54 119.4(3) . . ?
C52 C53 H53 120.3 . . ?
C25 C26 H26 119.7 . . ?
C27 C26 C25 120.6(2) . . ?
C27 C26 H26 119.7 . . ?
C35 C34 H34 120.0 . . ?
C33 C34 C35 120.0(2) . . ?
C33 C34 H34 120.0 . . ?
C37 C42 H42 120.1 . . ?
C37 C42 C41 119.8(2) . . ?
C41 C42 H42 120.1 . . ?
C27 C28 H28 120.1 . . ?
C27 C28 C29 119.8(2) . . ?
C29 C28 H28 120.1 . . ?
C43 C48 H48 119.8 . . ?
C43 C48 C47 120.4(2) . . ?
C47 C48 H48 119.8 . . ?
C13 C14 H14 119.6 . . ?
C15 C14 C13 120.9(2) . . ?
C15 C14 H14 119.6 . . ?
C50 C51 H51 120.0 . . ?
C52 C51 C50 120.1(2) . . ?
C52 C51 H51 120.0 . . ?
C44 C45 H45 119.8 . . ?
C46 C45 C44 120.3(2) . . ?
C46 C45 H45 119.8 . . ?
C19 C24 H24 119.8 . . ?
C23 C24 C19 120.4(2) . . ?
C23 C24 H24 119.8 . . ?
C25 C30 H30 119.5 . . ?
C29 C30 C25 121.0(2) . . ?
C29 C30 H30 119.5 . . ?
C10 C9 H9 120.0 . . ?
C8 C9 C10 120.0(2) . . ?
C8 C9 H9 120.0 . . ?
C53 C52 C51 120.4(2) . . ?
C53 C52 H52 119.8 . . ?
C51 C52 H52 119.8 . . ?
C10 C11 C12 120.1(2) . . ?
C10 C11 H11 119.9 . . ?
C12 C11 H11 119.9 . . ?
C45 C46 H46 120.2 . . ?
C47 C46 C45 119.5(2) . . ?
C47 C46 H46 120.2 . . ?
C28 C29 C30 119.9(2) . . ?
C28 C29 H29 120.0 . . ?
C30 C29 H29 120.0 . . ?
C17 C18 C13 120.7(2) . . ?
C17 C18 H18 119.7 . . ?
C13 C18 H18 119.7 . . ?
C1 C6 H6 119.6 . . ?
C5 C6 C1 120.9(2) . . ?
C5 C6 H6 119.6 . . ?
C42 C41 H41 119.8 . . ?
C40 C41 C42 120.3(3) . . ?
C40 C41 H41 119.8 . . ?
C4 C5 C6 119.9(3) . . ?
C4 C5 H5 120.0 . . ?
C6 C5 H5 120.0 . . ?
C48 C47 H47 119.8 . . ?
C46 C47 C48 120.5(2) . . ?
C46 C47 H47 119.8 . . ?
C38 C39 H39 120.1 . . ?
C38 C39 C40 119.8(3) . . ?
C40 C39 H39 120.1 . . ?
C20 C21 H21 120.0 . . ?
C22 C21 C20 120.1(2) . . ?
C22 C21 H21 120.0 . . ?
C41 C40 C39 119.9(2) . . ?
C41 C40 H40 120.0 . . ?
C39 C40 H40 120.0 . . ?
C31 C32 H32 119.9 . . ?
C33 C32 C31 120.2(2) . . ?
C33 C32 H32 119.9 . . ?
C21 C22 H22 120.1 . . ?
C21 C22 C23 119.7(2) . . ?
C23 C22 H22 120.1 . . ?
C14 C15 H15 119.8 . . ?
C16 C15 C14 120.3(2) . . ?
C16 C15 H15 119.8 . . ?
C34 C33 C32 120.2(2) . . ?
C34 C33 H33 119.9 . . ?
C32 C33 H33 119.9 . . ?
N1S C1S C2S 179.2(4) . . ?
C17 C16 H16 120.3 . . ?
C15 C16 C17 119.4(2) . . ?
C15 C16 H16 120.3 . . ?
C1S C2S H2SA 109.5 . . ?
C1S C2S H2SB 109.5 . . ?
C1S C2S H2SC 109.5 . . ?
H2SA C2S H2SB 109.5 . . ?
H2SA C2S H2SC 109.5 . . ?
H2SB C2S H2SC 109.5 . . ?
C24 C23 H23 119.8 . . ?
C22 C23 C24 120.3(2) . . ?
C22 C23 H23 119.8 . . ?

loop_
_geom_bond_atom_site_label_1
_geom_bond_atom_site_label_2
_geom_bond_distance
_geom_bond_site_symmetry_2
_geom_bond_publ_flag
I1 Cu1 2.6846(2) . ?
Cu1 P2 2.3420(6) . ?
Cu1 P3 2.3303(7) . ?
Cu1 P1 2.3403(6) . ?
P2 C19 1.834(2) . ?
P2 C25 1.839(2) . ?
P2 C31 1.837(2) . ?
P3 C37 1.836(2) . ?
P3 C49 1.829(2) . ?
P3 C43 1.835(2) . ?
P1 C1 1.839(2) . ?
P1 C7 1.831(2) . ?
P1 C13 1.829(2) . ?
C19 C20 1.394(3) . ?
C19 C24 1.395(3) . ?
C44 H44 0.9500 . ?
C44 C43 1.403(3) . ?
C44 C45 1.396(3) . ?
C37 C38 1.394(3) . ?
C37 C42 1.386(3) . ?
C1 C2 1.391(3) . ?
C1 C6 1.401(3) . ?
C49 C54 1.380(3) . ?
C49 C50 1.400(3) . ?
C3 H3 0.9500 . ?
C3 C2 1.406(3) . ?
C3 C4 1.384(4) . ?
C36 H36 0.9500 . ?
C36 C35 1.397(3) . ?
C36 C31 1.389(3) . ?
C2 H2 0.9500 . ?
C7 C8 1.395(3) . ?
C7 C12 1.401(3) . ?
C43 C48 1.392(3) . ?
C20 H20 0.9500 . ?
C20 C21 1.390(4) . ?
C25 C26 1.400(3) . ?
C25 C30 1.399(3) . ?
C27 H27 0.9500 . ?
C27 C26 1.395(3) . ?
C27 C28 1.388(4) . ?
C38 H38 0.9500 . ?
C38 C39 1.385(4) . ?
C10 H10 0.9500 . ?
C10 C9 1.388(4) . ?
C10 C11 1.390(4) . ?
C8 H8 0.9500 . ?
C8 C9 1.387(4) . ?
C54 H54 0.9500 . ?
C54 C53 1.403(3) . ?
C17 H17 0.9500 . ?
C17 C18 1.386(3) . ?
C17 C16 1.396(3) . ?
C50 H50 0.9500 . ?
C50 C51 1.394(3) . ?
C13 C14 1.394(3) . ?
C13 C18 1.407(3) . ?
C12 H12 0.9500 . ?
C12 C11 1.394(3) . ?
C35 H35 0.9500 . ?
C35 C34 1.383(3) . ?
C31 C32 1.397(3) . ?
C4 H4 0.9500 . ?
C4 C5 1.381(4) . ?
C53 H53 0.9500 . ?
C53 C52 1.376(4) . ?
C26 H26 0.9500 . ?
C34 H34 0.9500 . ?
C34 C33 1.382(4) . ?
C42 H42 0.9500 . ?
C42 C41 1.402(4) . ?
C28 H28 0.9500 . ?
C28 C29 1.390(4) . ?
C48 H48 0.9500 . ?
C48 C47 1.398(3) . ?
C14 H14 0.9500 . ?
C14 C15 1.392(3) . ?
C51 H51 0.9500 . ?
C51 C52 1.388(4) . ?
C45 H45 0.9500 . ?
C45 C46 1.388(4) . ?
C24 H24 0.9500 . ?
C24 C23 1.388(4) . ?
C30 H30 0.9500 . ?
C30 C29 1.392(3) . ?
C9 H9 0.9500 . ?
C52 H52 0.9500 . ?
C11 H11 0.9500 . ?
C46 H46 0.9500 . ?
C46 C47 1.387(4) . ?
C29 H29 0.9500 . ?
C18 H18 0.9500 . ?
C6 H6 0.9500 . ?
C6 C5 1.390(3) . ?
C41 H41 0.9500 . ?
C41 C40 1.382(4) . ?
C5 H5 0.9500 . ?
C47 H47 0.9500 . ?
C39 H39 0.9500 . ?
C39 C40 1.386(4) . ?
C21 H21 0.9500 . ?
C21 C22 1.385(4) . ?
C40 H40 0.9500 . ?
C32 H32 0.9500 . ?
C32 C33 1.393(3) . ?
N1S C1S 1.134(4) . ?
C22 H22 0.9500 . ?
C22 C23 1.388(4) . ?
C15 H15 0.9500 . ?
C15 C16 1.388(3) . ?
C33 H33 0.9500 . ?
C1S C2S 1.456(4) . ?
C16 H16 0.9500 . ?
C2S H2SA 0.9800 . ?
C2S H2SB 0.9800 . ?
C2S H2SC 0.9800 . ?
C23 H23 0.9500 . ?

loop_
_geom_torsion_atom_site_label_1
_geom_torsion_atom_site_label_2
_geom_torsion_atom_site_label_3
_geom_torsion_atom_site_label_4
_geom_torsion
_geom_torsion_site_symmetry_1
_geom_torsion_site_symmetry_2
_geom_torsion_site_symmetry_3
_geom_torsion_site_symmetry_4
_geom_torsion_publ_flag
Cu1 P2 C19 C20 -22.1(2) . . . . ?
Cu1 P2 C19 C24 160.05(18) . . . . ?
Cu1 P2 C25 C26 -90.34(17) . . . . ?
Cu1 P2 C25 C30 84.40(17) . . . . ?
Cu1 P2 C31 C36 31.5(2) . . . . ?
Cu1 P2 C31 C32 -153.03(18) . . . . ?
Cu1 P3 C37 C38 -62.0(2) . . . . ?
Cu1 P3 C37 C42 118.3(2) . . . . ?
Cu1 P3 C49 C54 -13.4(2) . . . . ?
Cu1 P3 C49 C50 164.37(16) . . . . ?
Cu1 P3 C43 C44 -62.5(2) . . . . ?
Cu1 P3 C43 C48 112.41(19) . . . . ?
Cu1 P1 C1 C2 25.5(2) . . . . ?
Cu1 P1 C1 C6 -156.56(16) . . . . ?
Cu1 P1 C7 C8 53.49(18) . . . . ?
Cu1 P1 C7 C12 -127.93(17) . . . . ?
Cu1 P1 C13 C14 -113.69(17) . . . . ?
Cu1 P1 C13 C18 61.34(19) . . . . ?
P2 C19 C20 C21 179.3(2) . . . . ?
P2 C19 C24 C23 -179.4(2) . . . . ?
P2 C25 C26 C27 175.53(17) . . . . ?
P2 C25 C30 C29 -174.90(18) . . . . ?
P2 C31 C32 C33 -176.7(2) . . . . ?
P3 C37 C38 C39 178.2(2) . . . . ?
P3 C37 C42 C41 -178.38(19) . . . . ?
P3 C49 C54 C53 178.57(19) . . . . ?
P3 C49 C50 C51 -177.46(18) . . . . ?
P3 C43 C48 C47 -176.1(2) . . . . ?
P1 C1 C2 C3 176.86(18) . . . . ?
P1 C1 C6 C5 -178.0(2) . . . . ?
P1 C7 C8 C9 179.05(19) . . . . ?
P1 C7 C12 C11 -178.67(17) . . . . ?
P1 C13 C14 C15 174.35(18) . . . . ?
P1 C13 C18 C17 -175.8(2) . . . . ?
C19 P2 C25 C26 38.98(19) . . . . ?
C19 P2 C25 C30 -146.28(18) . . . . ?
C19 P2 C31 C36 -97.9(2) . . . . ?
C19 P2 C31 C32 77.5(2) . . . . ?
C19 C20 C21 C22 0.5(4) . . . . ?
C19 C24 C23 C22 -0.4(4) . . . . ?
C44 C43 C48 C47 -1.2(4) . . . . ?
C44 C45 C46 C47 -0.6(4) . . . . ?
C37 P3 C49 C54 -134.63(18) . . . . ?
C37 P3 C49 C50 43.1(2) . . . . ?
C37 P3 C43 C44 62.5(2) . . . . ?
C37 P3 C43 C48 -122.6(2) . . . . ?
C37 C38 C39 C40 0.5(4) . . . . ?
C37 C42 C41 C40 -0.2(4) . . . . ?
C1 P1 C7 C8 -76.12(18) . . . . ?
C1 P1 C7 C12 102.46(19) . . . . ?
C1 P1 C13 C14 19.5(2) . . . . ?
C1 P1 C13 C18 -165.48(18) . . . . ?
C1 C6 C5 C4 0.7(4) . . . . ?
C49 P3 C37 C38 63.1(2) . . . . ?
C49 P3 C37 C42 -116.6(2) . . . . ?
C49 P3 C43 C44 166.33(19) . . . . ?
C49 P3 C43 C48 -18.8(2) . . . . ?
C49 C54 C53 C52 -0.9(4) . . . . ?
C49 C50 C51 C52 -1.1(4) . . . . ?
C3 C4 C5 C6 -0.3(4) . . . . ?
C36 C35 C34 C33 -0.6(4) . . . . ?
C36 C31 C32 C33 -1.3(4) . . . . ?
C2 C1 C6 C5 -0.1(4) . . . . ?
C2 C3 C4 C5 -0.9(4) . . . . ?
C7 P1 C1 C2 148.75(18) . . . . ?
C7 P1 C1 C6 -33.4(2) . . . . ?
C7 P1 C13 C14 123.63(18) . . . . ?
C7 P1 C13 C18 -61.34(19) . . . . ?
C7 C8 C9 C10 -0.5(4) . . . . ?
C7 C12 C11 C10 0.0(3) . . . . ?
C43 P3 C37 C38 169.92(19) . . . . ?
C43 P3 C37 C42 -9.8(2) . . . . ?
C43 P3 C49 C54 117.51(18) . . . . ?
C43 P3 C49 C50 -64.7(2) . . . . ?
C43 C44 C45 C46 -1.3(4) . . . . ?
C43 C48 C47 C46 -0.6(4) . . . . ?
C20 C19 C24 C23 2.7(4) . . . . ?
C20 C21 C22 C23 1.9(4) . . . . ?
C25 P2 C19 C20 -147.81(19) . . . . ?
C25 P2 C19 C24 34.3(2) . . . . ?
C25 P2 C31 C36 156.76(18) . . . . ?
C25 P2 C31 C32 -27.8(2) . . . . ?
C25 C30 C29 C28 -0.8(3) . . . . ?
C27 C28 C29 C30 1.1(4) . . . . ?
C38 C37 C42 C41 1.9(4) . . . . ?
C38 C39 C40 C41 1.3(4) . . . . ?
C8 C7 C12 C11 -0.1(3) . . . . ?
C54 C49 C50 C51 0.3(3) . . . . ?
C54 C53 C52 C51 0.1(4) . . . . ?
C50 C49 C54 C53 0.7(3) . . . . ?
C50 C51 C52 C53 0.9(4) . . . . ?
C13 P1 C1 C2 -104.00(19) . . . . ?
C13 P1 C1 C6 73.9(2) . . . . ?
C13 P1 C7 C8 178.46(16) . . . . ?
C13 P1 C7 C12 -3.0(2) . . . . ?
C13 C14 C15 C16 1.0(4) . . . . ?
C12 C7 C8 C9 0.4(3) . . . . ?
C35 C36 C31 P2 175.96(19) . . . . ?
C35 C36 C31 C32 0.4(4) . . . . ?
C35 C34 C33 C32 -0.3(4) . . . . ?
C31 P2 C19 C20 105.6(2) . . . . ?
C31 P2 C19 C24 -72.3(2) . . . . ?
C31 P2 C25 C26 142.64(18) . . . . ?
C31 P2 C25 C30 -42.61(19) . . . . ?
C31 C36 C35 C34 0.6(4) . . . . ?
C31 C32 C33 C34 1.3(4) . . . . ?
C4 C3 C2 C1 1.5(4) . . . . ?
C26 C25 C30 C29 -0.1(3) . . . . ?
C26 C27 C28 C29 -0.5(4) . . . . ?
C42 C37 C38 C39 -2.1(4) . . . . ?
C42 C41 C40 C39 -1.4(4) . . . . ?
C28 C27 C26 C25 -0.3(3) . . . . ?
C14 C13 C18 C17 -0.6(3) . . . . ?
C14 C15 C16 C17 0.1(4) . . . . ?
C45 C44 C43 P3 177.16(18) . . . . ?
C45 C44 C43 C48 2.2(4) . . . . ?
C45 C46 C47 C48 1.5(4) . . . . ?
C24 C19 C20 C21 -2.8(4) . . . . ?
C30 C25 C26 C27 0.6(3) . . . . ?
C9 C10 C11 C12 -0.2(3) . . . . ?
C11 C10 C9 C8 0.4(4) . . . . ?
C18 C17 C16 C15 -1.5(4) . . . . ?
C18 C13 C14 C15 -0.7(3) . . . . ?
C6 C1 C2 C3 -1.1(3) . . . . ?
C21 C22 C23 C24 -1.9(5) . . . . ?
C16 C17 C18 C13 1.7(4) . . . . ?
